data_1530975
loop_
_publ_author_name
'Watanabe, M.'
'Tsukimura, K.'
'Fujiki, Y.'
'Kanazawa, Y.'

_publ_section_title
;
 The effects of cation substitution on the Hollandite-type structure
;
_journal_name_full 'Journal of Solid State Chemistry'
_journal_page_first 56
_journal_page_last 63
_journal_volume 66
_journal_year 1987
_chemical_formula_sum 'Al1.47 O16 Rb1.47 Ti6.53'
_chemical_name_systematic 'Rb1.47 (Al1.47 Ti6.53) O16'
_space_group_IT_number 87
_symmetry_space_group_name_Hall '-I 4'
_symmetry_space_group_name_H-M 'I 4/m'
_cell_angle_alpha 90
_cell_angle_beta 90
_cell_angle_gamma 90
_cell_formula_units_Z 1
_cell_length_a 10.11
_cell_length_b 10.11
_cell_length_c 2.9375
_cell_volume 300.248
_citation_journal_id_ASTM JSSCBI
_cod_data_source_file Watanabe_JSSCBI_1987_1372.cif
_cod_data_source_block Al1.47O16Rb1.47Ti6.53
_cod_database_code 1530975

loop_
_symmetry_equiv_pos_as_xyz
x,y,z
-y,x,z
-x,-y,z
y,-x,z
-x,-y,-z
y,-x,-z
x,y,-z
-y,x,-z
x+1/2,y+1/2,z+1/2
-y+1/2,x+1/2,z+1/2
-x+1/2,-y+1/2,z+1/2
y+1/2,-x+1/2,z+1/2
-x+1/2,-y+1/2,-z+1/2
y+1/2,-x+1/2,-z+1/2
x+1/2,y+1/2,-z+1/2
-y+1/2,x+1/2,-z+1/2

loop_
_atom_site_label
_atom_site_type_symbol
_atom_site_fract_x
_atom_site_fract_y
_atom_site_fract_z
_atom_site_occupancy
_atom_site_U_iso_or_equiv
Al1 Al+3 0.3507 0.1669 0 0.18 0.0
O1 O-2 0.1562 0.2073 0 1 0.0
O2 O-2 0.5398 0.1655 0 1 0.0
Rb1 Rb+1 0 0 0.6214 0.37 0.0
Ti1 Ti+4 0.3507 0.1669 0 0.82 0.0
